data_7211692
loop_
_publ_author_name
'Adam, Martin S.'
'Parkin, Andrew'
'Thomas, Lynne H.'
'Wilson, Chick C.'

_publ_section_title
;
 Bifurcated hydrogen-bonded synthons in molecular complexes of picolines
 with chloranilic acid
;
_journal_issue 3
_journal_name_full CrystEngComm
_journal_page_first 917
_journal_paper_doi 10.1039/b912539f
_journal_volume 12
_journal_year 2010
_chemical_formula_moiety '(C6 Cl2 O4), 2(C6 N1 H8)'
_chemical_formula_sum 'C18 H16 Cl2 N2 O4'
_chemical_formula_weight 395.24
_chemical_name_common 'bis(3-picoline) chloranilate'
_chemical_name_systematic 'bis(3-picoline) chloranilate'
_space_group_IT_number 14
_symmetry_cell_setting monoclinic
_symmetry_space_group_name_Hall '-P 2yn'
_symmetry_space_group_name_H-M 'P 1 21/n 1'
_atom_sites_solution_hydrogens difmap
_atom_sites_solution_primary direct
_cell_angle_alpha 90
_cell_angle_beta 96.958(2)
_cell_angle_gamma 90
_cell_formula_units_Z 2
_cell_length_a 12.0490(5)
_cell_length_b 5.32600(10)
_cell_length_c 13.5813(6)
_cell_measurement_reflns_used 0
_cell_measurement_temperature 100
_cell_measurement_theta_max 0
_cell_measurement_theta_min 0
_cell_volume 865.13(6)
_computing_cell_refinement 'DENZO/SCALEPACK (Otwinowski & Minor, 1997)'
_computing_data_collection 'Nonius (1997-2001). COLLECT.'
_computing_data_reduction 'DENZO/SCALEPACK (Otwinowski & Minor, 1997)'
_computing_molecular_graphics 'CAMERON (Watkin et al., 1996)'
_computing_publication_material 'WINGX (Farrugia, 1999)'
_computing_structure_refinement 'SHELXL97 (Sheldrick, 2008)'
_computing_structure_solution 'SIR92 (Altomare et al., 1994)'
_diffrn_ambient_temperature 100
_diffrn_measured_fraction_theta_full 0.999
_diffrn_measured_fraction_theta_max 0.995
_diffrn_measurement_device_type 'Nonius Kappa CCD'
_diffrn_measurement_method \w/2\q
_diffrn_radiation_monochromator graphite
_diffrn_radiation_type 'Mo K\a'
_diffrn_radiation_wavelength 0.71073
_diffrn_reflns_av_R_equivalents 0.0901
_diffrn_reflns_limit_h_max 16
_diffrn_reflns_limit_h_min -16
_diffrn_reflns_limit_k_max 5
_diffrn_reflns_limit_k_min -7
_diffrn_reflns_limit_l_max 19
_diffrn_reflns_limit_l_min -19
_diffrn_reflns_number 10507
_diffrn_reflns_theta_full 29.410
_diffrn_reflns_theta_max 30.010
_diffrn_reflns_theta_min 2.135
_diffrn_standards_number 0
_exptl_absorpt_coefficient_mu 0.403
_exptl_absorpt_correction_T_max 0.9414
_exptl_absorpt_correction_T_min 0.9414
_exptl_absorpt_correction_type multi-scan
_exptl_crystal_colour 'dark red'
_exptl_crystal_density_diffrn 1.517
_exptl_crystal_description block
_exptl_crystal_F_000 408
_exptl_crystal_size_max 0.40
_exptl_crystal_size_mid 0.15
_exptl_crystal_size_min 0.15
_refine_diff_density_max 0.515
_refine_diff_density_min -0.319
_refine_ls_goodness_of_fit_ref 1.035
_refine_ls_hydrogen_treatment refall
_refine_ls_matrix_type full
_refine_ls_number_parameters 150
_refine_ls_number_reflns 2520
_refine_ls_number_restraints 0
_refine_ls_R_factor_all 0.0836
_refine_ls_R_factor_gt 0.0473
_refine_ls_shift/su_max 0.001
_refine_ls_structure_factor_coef Fsqd
_refine_ls_weighting_details 'calc w=1/[\s^2^(Fo^2^)+(0.0392P)^2^+0.6107P] where P=(Fo^2^+2Fc^2^)/3'
_refine_ls_weighting_scheme calc
_refine_ls_wR_factor_all 0.1336
_refine_ls_wR_factor_ref 0.1127
_reflns_limit_h_max 16
_reflns_limit_h_min -16
_reflns_limit_k_max 7
_reflns_limit_k_min 0
_reflns_limit_l_max 19
_reflns_limit_l_min 0
_reflns_number_gt 1779
_reflns_number_total 2520
_reflns_threshold_expression >2\s(I)
_cod_data_source_file b912539f.txt
_cod_data_source_block CRYSTALS_cif
_cod_depositor_comments
;
The following automatic conversions were performed:

'_symmetry_cell_setting' value 'Monoclinic' changed to 'monoclinic'
according to /home/saulius/struct/CIF-dictionaries/cif_core.dic
dictionary named 'cif_core.dic' version 2.4.2 from 2011-04-26.

Automatic conversion script
Id: cif_fix_values 1891 2012-01-12 08:04:46Z andrius 
;
_cod_original_cell_volume 865.13(5)
_cod_original_sg_symbol_H-M 'P 1 21/n 1 '
_cod_database_code 7211692

loop_
_symmetry_equiv_pos_as_xyz
'x, y, z'
'-x+1/2, y+1/2, -z+1/2'
'-x, -y, -z'
'x-1/2, -y-1/2, z-1/2'

loop_
_atom_site_label
_atom_site_fract_x
_atom_site_fract_y
_atom_site_fract_z
_atom_site_U_iso_or_equiv
_atom_site_adp_type
_atom_site_calc_flag
_atom_site_occupancy
_atom_site_type_symbol
C1 0.11391(16) 1.0676(4) 0.99291(15) 0.0151(4) Uani d 1 C
C2 0.06998(16) 0.8614(3) 0.93780(14) 0.0147(4) Uani d 1 C
C3 -0.05245(16) 0.7846(3) 0.94691(14) 0.0147(4) Uani d 1 C
O4 -0.08814(12) 0.5959(2) 0.89923(10) 0.0185(3) Uani d 1 O
O5 0.11993(12) 0.7349(3) 0.87861(10) 0.0185(3) Uani d 1 O
Cl6 0.25166(4) 1.15647(9) 0.98209(4) 0.01920(15) Uani d 1 Cl
C7 -0.05779(16) 0.0031(4) 0.68654(14) 0.0168(4) Uani d 1 C
C8 -0.04826(17) 0.1933(4) 0.75628(15) 0.0174(4) Uani d 1 C
N9 0.04148(15) 0.3455(3) 0.76700(13) 0.0184(4) Uani d 1 N
C10 0.12565(18) 0.3211(4) 0.71153(16) 0.0196(4) Uani d 1 C
C11 0.12178(18) 0.1350(4) 0.64131(16) 0.0204(4) Uani d 1 C
C12 0.03020(17) -0.0250(4) 0.62922(15) 0.0187(4) Uani d 1 C
C13 -0.15952(19) -0.1624(4) 0.67410(19) 0.0229(5) Uani d 1 C
H81 -0.1038(19) 0.224(4) 0.7983(16) 0.017(5) Uiso d 1 H
H101 0.1850(18) 0.437(4) 0.7251(16) 0.020(6) Uiso d 1 H
H111 0.182(2) 0.120(4) 0.6015(17) 0.025(6) Uiso d 1 H
H121 0.026(2) -0.158(4) 0.5815(17) 0.024(6) Uiso d 1 H
H131 -0.145(2) -0.309(5) 0.6344(18) 0.028(7) Uiso d 1 H
H132 -0.180(2) -0.213(6) 0.739(2) 0.056(9) Uiso d 1 H
H133 -0.221(2) -0.077(5) 0.6378(19) 0.038(7) Uiso d 1 H
H6 0.044(3) 0.461(6) 0.813(2) 0.065(10) Uiso d 1 H

loop_
_atom_site_aniso_label
_atom_site_aniso_U_11
_atom_site_aniso_U_22
_atom_site_aniso_U_33
_atom_site_aniso_U_12
_atom_site_aniso_U_13
_atom_site_aniso_U_23
C1 0.0139(9) 0.0118(9) 0.0201(10) -0.0014(7) 0.0042(8) -0.0004(8)
C2 0.0174(9) 0.0108(9) 0.0159(9) 0.0018(7) 0.0024(8) 0.0021(7)
C3 0.0170(10) 0.0120(9) 0.0152(9) 0.0004(7) 0.0023(8) 0.0012(7)
O4 0.0202(7) 0.0132(7) 0.0224(8) -0.0025(5) 0.0035(6) -0.0047(6)
O5 0.0185(7) 0.0157(7) 0.0222(8) 0.0000(5) 0.0061(6) -0.0052(6)
Cl6 0.0164(2) 0.0151(2) 0.0271(3) -0.00233(18) 0.00694(19) -0.0023(2)
C7 0.0175(9) 0.0128(9) 0.0195(10) 0.0019(7) 0.0000(8) 0.0044(8)
C8 0.0188(10) 0.0148(10) 0.0195(10) 0.0050(7) 0.0053(8) 0.0029(8)
N9 0.0255(10) 0.0123(8) 0.0175(9) 0.0027(7) 0.0026(7) -0.0023(7)
C10 0.0203(11) 0.0152(10) 0.0230(11) -0.0022(8) 0.0019(8) 0.0013(8)
C11 0.0195(10) 0.0202(10) 0.0232(11) 0.0017(8) 0.0091(8) 0.0013(8)
C12 0.0234(11) 0.0147(10) 0.0181(10) 0.0020(8) 0.0025(8) -0.0029(8)
C13 0.0202(11) 0.0166(10) 0.0309(13) -0.0016(8) -0.0008(9) 0.0037(10)

loop_
_atom_type_symbol
_atom_type_description
_atom_type_scat_dispersion_real
_atom_type_scat_dispersion_imag
_atom_type_scat_source
C C 0.0033 0.0016 'International Tables Vol C Tables 4.2.6.8 and 6.1.1.4'
H H 0 0 'International Tables Vol C Tables 4.2.6.8 and 6.1.1.4'
Cl Cl 0.1484 0.1585 'International Tables Vol C Tables 4.2.6.8 and 6.1.1.4'
N N 0.0061 0.0033 'International Tables Vol C Tables 4.2.6.8 and 6.1.1.4'
O O 0.0106 0.006 'International Tables Vol C Tables 4.2.6.8 and 6.1.1.4'

loop_
_geom_angle_atom_site_label_1
_geom_angle_atom_site_label_2
_geom_angle_atom_site_label_3
_geom_angle
_geom_angle_site_symmetry_1
_geom_angle_site_symmetry_3
C2 C1 C3 123.97(18) . 3_577
C2 C1 Cl6 118.01(15) . .
C3 C1 Cl6 117.95(14) 3_577 .
O5 C2 C1 125.78(18) . .
O5 C2 C3 116.33(16) . .
C1 C2 C3 117.86(16) . .
O4 C3 C1 125.51(18) . 3_577
O4 C3 C2 116.37(16) . .
C1 C3 C2 118.11(16) 3_577 .
C8 C7 C12 117.05(19) . .
C8 C7 C13 120.40(19) . .
C12 C7 C13 122.6(2) . .
N9 C8 C7 120.99(18) . .
N9 C8 H81 116.6(14) . .
C7 C8 H81 122.4(14) . .
C10 N9 C8 122.25(18) . .
C10 N9 H6 120(2) . .
C8 N9 H6 117(2) . .
N9 C10 C11 119.73(19) . .
N9 C10 H101 115.7(14) . .
C11 C10 H101 124.6(14) . .
C10 C11 C12 119.0(2) . .
C10 C11 H111 119.2(14) . .
C12 C11 H111 121.8(14) . .
C11 C12 C7 121.0(2) . .
C11 C12 H121 120.4(15) . .
C7 C12 H121 118.6(15) . .
C7 C13 H131 109.1(14) . .
C7 C13 H132 110.7(18) . .
H131 C13 H132 111(2) . .
C7 C13 H133 110.5(16) . .
H131 C13 H133 106(2) . .
H132 C13 H133 109(2) . .

loop_
_geom_bond_atom_site_label_1
_geom_bond_atom_site_label_2
_geom_bond_site_symmetry_2
_geom_bond_distance
C1 C2 . 1.396(3)
C1 C3 3_577 1.408(3)
C1 Cl6 . 1.7491(19)
C2 O5 . 1.257(2)
C2 C3 . 1.550(3)
C3 O4 . 1.244(2)
C3 C1 3_577 1.408(3)
C7 C8 . 1.382(3)
C7 C12 . 1.397(3)
C7 C13 . 1.503(3)
C8 N9 . 1.345(3)
C8 H81 . 0.95(2)
N9 C10 . 1.341(3)
N9 H6 . 0.87(3)
C10 C11 . 1.372(3)
C10 H101 . 0.95(2)
C11 C12 . 1.388(3)
C11 H111 . 0.96(2)
C12 H121 . 0.96(2)
C13 H131 . 0.98(3)
C13 H132 . 0.98(3)
C13 H133 . 0.95(3)

loop_
_geom_hbond_atom_site_label_D
_geom_hbond_atom_site_label_H
_geom_hbond_atom_site_label_A
_geom_hbond_distance_DH
_geom_hbond_distance_HA
_geom_hbond_distance_DA
_geom_hbond_angle_DHA
N9 H6 O4 0.87(3) 2.21(3) 2.850(2) 130(3)
N9 H6 O5 0.87(3) 1.89(3) 2.673(2) 149(3)

loop_
_geom_torsion_atom_site_label_1
_geom_torsion_atom_site_label_2
_geom_torsion_atom_site_label_3
_geom_torsion_atom_site_label_4
_geom_torsion
_geom_torsion_site_symmetry_1
_geom_torsion_site_symmetry_4
C3 C1 C2 O5 175.27(19) 3_577 .
Cl6 C1 C2 O5 -1.6(3) . .
C3 C1 C2 C3 -2.6(3) 3_577 .
Cl6 C1 C2 C3 -179.50(13) . .
O5 C2 C3 O4 4.0(2) . .
C1 C2 C3 O4 -177.96(18) . .
O5 C2 C3 C1 -175.63(17) . 3_577
C1 C2 C3 C1 2.4(3) . 3_577
C12 C7 C8 N9 0.8(3) . .
C13 C7 C8 N9 -178.86(19) . .
C7 C8 N9 C10 -0.2(3) . .
C8 N9 C10 C11 -0.3(3) . .
N9 C10 C11 C12 0.0(3) . .
C10 C11 C12 C7 0.7(3) . .
C8 C7 C12 C11 -1.1(3) . .
C13 C7 C12 C11 178.58(19) . .
